data_7228157
loop_
_publ_author_name
'Wang, Xiuli'
'Sun, Junjun'
'Lin, Hongyan'
'Chang, Zhihan'
'Liu, Guocheng'
'Wang, Xiang'

_publ_section_title
;
 A series of novel Anderson-type Polyoxometalate-based MnII Complexes
 constructed from pyridyl-derivatives: Assembly, structures,
 electrochemical and photocatalytic properties
;
_journal_name_full CrystEngComm
_journal_paper_doi 10.1039/C7CE00659D
_journal_year 2017
_chemical_formula_sum 'C14 H23 Cr Mn Mo6 N4 O27'
_chemical_formula_weight 1361.94
_chemical_name_systematic
; 
 ? 
;
_space_group_IT_number 2
_symmetry_cell_setting triclinic
_symmetry_space_group_name_Hall '-P 1'
_symmetry_space_group_name_H-M 'P -1'
_atom_sites_solution_hydrogens geom
_atom_sites_solution_primary direct
_atom_sites_solution_secondary difmap
_audit_creation_method SHELXL-97
_audit_update_record
;
2016-12-27 deposited with the CCDC.
2017-04-28 downloaded from the CCDC.
;
_cell_angle_alpha 88.386(4)
_cell_angle_beta 89.989(5)
_cell_angle_gamma 77.187(4)
_cell_formula_units_Z 2
_cell_length_a 7.0352(16)
_cell_length_b 11.367(3)
_cell_length_c 21.063(5)
_cell_measurement_reflns_used 3662
_cell_measurement_temperature 296(2)
_cell_measurement_theta_max 28.2821
_cell_measurement_theta_min 2.6302
_cell_volume 1641.8(7)
_computing_cell_refinement 'SMART (Bruker, 2001)'
_computing_data_collection 'SMART (Bruker, 2001)'
_computing_data_reduction 'SAINT+ (Bruker, 1999)'
_computing_molecular_graphics 'PLATON (Spek, 2003)'
_computing_publication_material 'SHELXTL (1998)'
_computing_structure_refinement 'SHELXL-97 (Sheldrick, 2008)'
_computing_structure_solution 'SHELXS-97 (Sheldrick, 2008)'
_diffrn_ambient_temperature 296(2)
_diffrn_measured_fraction_theta_full 0.980
_diffrn_measured_fraction_theta_max 0.980
_diffrn_measurement_device_type 'CCD area detector'
_diffrn_measurement_method 'phi and omega scans'
_diffrn_radiation_monochromator graphite
_diffrn_radiation_source 'fine-focus sealed tube'
_diffrn_radiation_type MoK\a
_diffrn_radiation_wavelength 0.71073
_diffrn_reflns_av_R_equivalents 0.0403
_diffrn_reflns_av_sigmaI/netI 0.0790
_diffrn_reflns_limit_h_max 7
_diffrn_reflns_limit_h_min -9
_diffrn_reflns_limit_k_max 14
_diffrn_reflns_limit_k_min -15
_diffrn_reflns_limit_l_max 27
_diffrn_reflns_limit_l_min -28
_diffrn_reflns_number 12115
_diffrn_reflns_theta_full 28.44
_diffrn_reflns_theta_max 28.44
_diffrn_reflns_theta_min 0.97
_exptl_absorpt_coefficient_mu 3.012
_exptl_absorpt_correction_T_max 0.564
_exptl_absorpt_correction_T_min 0.424
_exptl_absorpt_correction_type multi-scan
_exptl_absorpt_process_details SADABS
_exptl_crystal_colour YELLOW
_exptl_crystal_density_diffrn 2.755
_exptl_crystal_density_method 'not measured'
_exptl_crystal_description BLOCK
_exptl_crystal_F_000 1292
_exptl_crystal_size_max 0.32
_exptl_crystal_size_mid 0.24
_exptl_crystal_size_min 0.19
_refine_diff_density_max 3.940
_refine_diff_density_min -2.212
_refine_diff_density_rms 0.407
_refine_ls_extinction_method none
_refine_ls_goodness_of_fit_ref 1.071
_refine_ls_hydrogen_treatment constr
_refine_ls_matrix_type full
_refine_ls_number_parameters 500
_refine_ls_number_reflns 8110
_refine_ls_number_restraints 24
_refine_ls_restrained_S_all 1.070
_refine_ls_R_factor_all 0.1056
_refine_ls_R_factor_gt 0.0928
_refine_ls_shift/su_max 0.000
_refine_ls_shift/su_mean 0.000
_refine_ls_structure_factor_coef Fsqd
_refine_ls_weighting_details 'calc w=1/[\s^2^(Fo^2^)+(0.0001P)^2^+180.6374P] where P=(Fo^2^+2Fc^2^)/3'
_refine_ls_weighting_scheme calc
_refine_ls_wR_factor_gt 0.2328
_refine_ls_wR_factor_ref 0.2389
_reflns_number_gt 6719
_reflns_number_total 8273
_reflns_threshold_expression >2sigma(I)
_cod_data_source_file c7ce00659d2.cif
_cod_data_source_block complex2
_cod_depositor_comments
;
The following automatic conversions were performed:

'_symmetry_cell_setting' value 'Triclinic' changed to 'triclinic'
according to
/home/data/users/saulius/crontab/automatic-downloads/rss-feeds/RSC/lib/dictionaries/cif_core.dic
dictionary named 'cif_core.dic' version 2.4.2 from 2011-04-26.

Automatic conversion script
Id: cif_fix_values 4973 2017-02-22 13:04:09Z antanas 
;
_cod_original_cell_volume 1641.7(6)
_cod_database_code 7228157

loop_
_symmetry_equiv_pos_as_xyz
'x, y, z'
'-x, -y, -z'

loop_
_atom_site_label
_atom_site_type_symbol
_atom_site_fract_x
_atom_site_fract_y
_atom_site_fract_z
_atom_site_U_iso_or_equiv
_atom_site_adp_type
_atom_site_occupancy
_atom_site_symmetry_multiplicity
_atom_site_calc_flag
_atom_site_refinement_flags
_atom_site_disorder_assembly
_atom_site_disorder_group
Mo1 Mo 0.58700(18) 1.21201(11) 0.48466(6) 0.0116(3) Uani 0.9665(15) 1 d P A 1
Mo1' Mo 0.539(5) 1.324(3) 0.4885(17) 0.0116(3) Uani 0.0335(15) 1 d P A 2
Mn1 Mn 0.5179(3) 0.8548(2) 0.25282(10) 0.0132(4) Uani 1 1 d . . .
Cr1 Cr 1.0000 1.0000 0.5000 0.0081(6) Uani 1 2 d S . .
O1 O 0.6556(18) 0.9497(12) 0.3186(6) 0.026(3) Uani 1 1 d . . .
O1W O 0.2735(17) 1.0203(10) 0.2472(6) 0.022(2) Uani 1 1 d . . .
H1WA H 0.2033 1.0182 0.2799 0.026 Uiso 1 1 d R A .
H1WB H 0.1998 1.0269 0.2147 0.026 Uiso 1 1 d R . .
N1 N 0.656(2) 0.6551(13) 0.2490(7) 0.020(3) Uani 1 1 d . . .
Mo2 Mo 0.75980(19) 1.04597(12) 0.36195(6) 0.0122(3) Uani 0.9665(15) 1 d P A 1
Mo2' Mo 0.785(5) 0.938(3) 0.3607(17) 0.0122(3) Uani 0.0335(15) 1 d P A 2
Cr2 Cr 1.0000 1.0000 0.0000 0.0082(6) Uani 1 2 d S . .
O2 O 0.6619(19) 0.9230(12) 0.1757(5) 0.025(3) Uani 1 1 d . . .
N2 N 0.832(3) 0.5151(15) 0.0691(8) 0.035(4) Uani 1 1 d . . .
H2A H 0.7641 0.5869 0.0743 0.042 Uiso 1 1 calc R . .
C2 C 0.784(3) 0.4873(16) 0.1826(9) 0.027(4) Uani 1 1 d . . .
Mo3 Mo 0.75709(19) 1.03070(12) 0.13606(6) 0.0126(3) Uani 0.9665(15) 1 d P A 1
Mo3' Mo 0.725(5) 1.143(4) 0.1382(18) 0.0126(3) Uani 0.0335(15) 1 d P A 2
N3 N 0.264(3) 0.4721(16) 0.2214(10) 0.045(5) Uani 1 1 d . . .
H3B H 0.2566 0.5331 0.1957 0.054 Uiso 1 1 calc R . .
C3 C 0.290(4) 0.2757(17) 0.3012(10) 0.044(6) Uani 1 1 d . . .
H3A H 0.3035 0.2079 0.3280 0.052 Uiso 1 1 calc R . .
Mo4 Mo 0.15979(19) 0.81766(12) 0.12267(6) 0.0120(3) Uani 0.9665(15) 1 d P . 1
Mo4' Mo 0.193(5) 0.720(3) 0.1186(17) 0.0120(3) Uani 0.0335(15) 1 d P A 2
O4 O 1.3607(17) 0.8085(10) 0.3332(6) 0.022(2) Uani 1 1 d . . .
C4 C 0.904(3) 0.4834(19) 0.0082(10) 0.033(4) Uani 1 1 d U . .
H4A H 0.8067 0.5224 -0.0229 0.039 Uiso 1 1 calc R . .
H4B H 0.9199 0.3969 0.0044 0.039 Uiso 1 1 calc R . .
N4 N 0.035(3) 0.4986(14) 0.4119(8) 0.031(4) Uani 1 1 d . . .
H4D H 0.0520 0.5625 0.3919 0.037 Uiso 1 1 calc R . .
Mo5 Mo 0.58044(18) 1.20869(12) 0.01249(6) 0.0124(3) Uani 0.9665(15) 1 d P . 1
Mo5' Mo 0.547(5) 1.310(3) 0.0205(19) 0.0124(3) Uani 0.0335(15) 1 d P . 2
Mo6 Mo 1.15435(19) 0.82368(11) 0.37986(6) 0.0113(3) Uani 0.9665(15) 1 d P . 1
Mo6' Mo 1.195(5) 0.718(3) 0.3776(17) 0.0113(3) Uani 0.0335(15) 1 d P . 2
C6 C 0.201(2) 0.3898(15) 0.3220(8) 0.022(3) Uani 1 1 d . . .
O10 O 0.3599(17) 0.8067(11) 0.1711(6) 0.024(3) Uani 1 1 d . . .
O11 O 0.5412(18) 1.3281(11) 0.0614(6) 0.024(3) Uani 1 1 d . . .
O13 O 0.7261(19) 1.1755(12) 0.3183(6) 0.029(3) Uani 1 1 d . . .
O14 O 1.0309(16) 0.9813(9) 0.3423(5) 0.014(2) Uani 1 1 d . . .
O15 O 1.0263(15) 0.9727(10) 0.1575(5) 0.016(2) Uani 1 1 d . . .
O16 O 0.7057(19) 1.1553(11) 0.1798(6) 0.027(3) Uani 1 1 d . . .
O17 O 0.5551(16) 1.0787(11) 0.0700(5) 0.019(2) Uani 1 1 d . . .
O18 O 0.3647(18) 1.2238(12) -0.0287(6) 0.026(3) Uani 1 1 d . . .
O19 O 0.8805(16) 1.1327(9) 0.0568(5) 0.014(2) Uani 1 1 d . . .
O20 O 0.2503(14) 0.9498(9) 0.0467(5) 0.0108(19) Uani 1 1 d . . .
O21 O 0.9019(14) 0.8947(9) 0.0611(5) 0.012(2) Uani 1 1 d . . .
O22 O 0.966(2) 0.3343(14) 0.1172(7) 0.040(3) Uani 1 1 d . . .
O23 O 0.097(2) 0.2920(12) 0.4129(7) 0.032(3) Uani 1 1 d U . .
O24 O 0.2677(18) 0.7282(11) 0.0508(5) 0.022(2) Uani 1 1 d . . .
O25 O 0.0366(19) 0.7200(13) 0.1556(6) 0.032(3) Uani 1 1 d . . .
C25 C 0.195(3) 0.4865(16) 0.2806(9) 0.033(4) Uani 1 1 d . . .
H25A H 0.1416 0.5639 0.2942 0.039 Uiso 1 1 calc R . .
O26 O 0.8956(15) 0.9028(9) 0.4387(5) 0.014(2) Uani 1 1 d . . .
O27 O 0.5554(16) 1.0899(10) 0.4253(5) 0.017(2) Uani 1 1 d . . .
O28 O 0.8849(15) 1.1350(9) 0.4423(5) 0.013(2) Uani 1 1 d U . .
O29 O 0.5439(19) 1.3370(11) 0.4362(6) 0.025(3) Uani 1 1 d . . .
O30 O 0.3766(16) 1.2181(10) 0.5269(6) 0.021(2) Uani 1 1 d . . .
O31 O 0.7489(17) 1.2697(10) 0.5473(5) 0.017(2) Uani 1 1 d . . .
O32 O 0.7514(15) 1.0496(10) 0.5461(5) 0.013(2) Uani 1 1 d . . .
O33 O 1.022(2) 0.7307(11) 0.3471(6) 0.028(3) Uani 1 1 d . . .
C40 C -0.073(3) 0.5093(19) 0.4726(10) 0.036(5) Uani 1 1 d . . .
H40A H -0.1516 0.4490 0.4755 0.044 Uiso 1 1 calc R . .
H40B H -0.1598 0.5885 0.4746 0.044 Uiso 1 1 calc R . .
C43 C 0.715(3) 0.6121(15) 0.1926(8) 0.023(3) Uani 1 1 d . A .
H43A H 0.7112 0.6661 0.1583 0.028 Uiso 1 1 calc R . .
C44 C 0.352(3) 0.2671(19) 0.2438(10) 0.034(4) Uani 1 1 d U . .
H44A H 0.4067 0.1900 0.2300 0.040 Uiso 1 1 calc R . .
C45 C 0.783(3) 0.4111(15) 0.2344(10) 0.029(4) Uani 1 1 d . A .
H45A H 0.8273 0.3284 0.2297 0.035 Uiso 1 1 calc R . .
C46 C 0.106(3) 0.3903(15) 0.3881(7) 0.020(3) Uani 1 1 d . . .
C48 C 0.346(3) 0.357(2) 0.2028(10) 0.040(5) Uani 1 1 d . . .
H48A H 0.3961 0.3434 0.1622 0.048 Uiso 1 1 calc R . .
C49 C 0.722(3) 0.4524(16) 0.2913(10) 0.029(4) Uani 1 1 d . . .
H49A H 0.7170 0.3998 0.3256 0.035 Uiso 1 1 calc R A .
C50 C 0.664(3) 0.5782(16) 0.2975(8) 0.025(4) Uani 1 1 d . A .
H50A H 0.6288 0.6084 0.3374 0.030 Uiso 1 1 calc R . .
C51 C 0.866(3) 0.4389(17) 0.1193(9) 0.030(4) Uani 1 1 d . A .

loop_
_atom_site_aniso_label
_atom_site_aniso_U_11
_atom_site_aniso_U_22
_atom_site_aniso_U_33
_atom_site_aniso_U_23
_atom_site_aniso_U_13
_atom_site_aniso_U_12
Mo1 0.0113(6) 0.0107(6) 0.0126(6) 0.0005(4) 0.0016(4) -0.0023(4)
Mo1' 0.0113(6) 0.0107(6) 0.0126(6) 0.0005(4) 0.0016(4) -0.0023(4)
Mn1 0.0154(11) 0.0147(11) 0.0104(10) -0.0015(8) 0.0013(8) -0.0051(8)
Cr1 0.0123(14) 0.0071(14) 0.0050(13) -0.0010(10) 0.0001(11) -0.0023(11)
O1 0.023(6) 0.040(8) 0.018(6) -0.007(5) -0.003(5) -0.017(5)
O1W 0.024(6) 0.021(6) 0.022(6) 0.005(5) -0.004(5) -0.006(5)
N1 0.020(7) 0.020(7) 0.019(7) -0.004(5) -0.001(5) 0.001(5)
Mo2 0.0147(6) 0.0151(6) 0.0076(5) -0.0009(4) -0.0021(4) -0.0050(5)
Mo2' 0.0147(6) 0.0151(6) 0.0076(5) -0.0009(4) -0.0021(4) -0.0050(5)
Cr2 0.0088(14) 0.0092(14) 0.0062(13) 0.0011(11) 0.0002(11) -0.0014(11)
O2 0.033(7) 0.030(7) 0.015(5) 0.003(5) 0.003(5) -0.015(5)
N2 0.054(11) 0.023(8) 0.030(9) -0.001(6) 0.008(8) -0.011(8)
C2 0.032(10) 0.022(9) 0.026(9) -0.002(7) -0.006(7) -0.004(7)
Mo3 0.0124(6) 0.0191(7) 0.0065(5) 0.0016(4) 0.0016(4) -0.0043(5)
Mo3' 0.0124(6) 0.0191(7) 0.0065(5) 0.0016(4) 0.0016(4) -0.0043(5)
N3 0.060(13) 0.024(9) 0.046(11) 0.002(8) 0.007(9) -0.001(8)
C3 0.075(17) 0.013(9) 0.032(10) -0.005(7) -0.005(10) 0.016(9)
Mo4 0.0128(6) 0.0154(6) 0.0086(5) 0.0028(4) -0.0029(4) -0.0052(5)
Mo4' 0.0128(6) 0.0154(6) 0.0086(5) 0.0028(4) -0.0029(4) -0.0052(5)
O4 0.023(6) 0.016(6) 0.023(6) 0.001(4) 0.009(5) 0.003(5)
C4 0.034(6) 0.033(6) 0.034(6) -0.003(4) 0.001(4) -0.016(4)
N4 0.049(10) 0.016(7) 0.030(8) 0.000(6) 0.014(7) -0.011(7)
Mo5 0.0114(6) 0.0143(6) 0.0118(6) -0.0003(5) -0.0014(4) -0.0035(5)
Mo5' 0.0114(6) 0.0143(6) 0.0118(6) -0.0003(5) -0.0014(4) -0.0035(5)
Mo6 0.0154(6) 0.0106(6) 0.0088(5) -0.0032(4) 0.0040(4) -0.0044(5)
Mo6' 0.0154(6) 0.0106(6) 0.0088(5) -0.0032(4) 0.0040(4) -0.0044(5)
C6 0.023(8) 0.016(8) 0.025(8) -0.003(6) -0.003(6) 0.001(6)
O10 0.018(6) 0.027(6) 0.024(6) -0.003(5) -0.007(5) 0.002(5)
O11 0.027(6) 0.025(6) 0.020(6) -0.004(5) -0.001(5) -0.005(5)
O13 0.028(7) 0.026(7) 0.027(7) 0.006(5) -0.005(5) 0.006(5)
O14 0.020(5) 0.014(5) 0.011(5) 0.001(4) 0.000(4) -0.009(4)
O15 0.013(5) 0.019(5) 0.016(5) 0.000(4) -0.004(4) -0.005(4)
O16 0.030(7) 0.024(6) 0.027(7) -0.022(5) 0.005(5) -0.002(5)
O17 0.015(5) 0.029(6) 0.015(5) 0.002(4) 0.001(4) -0.008(5)
O18 0.023(6) 0.028(7) 0.026(6) 0.002(5) -0.003(5) -0.005(5)
O19 0.019(5) 0.012(5) 0.013(5) 0.003(4) -0.002(4) -0.005(4)
O20 0.010(4) 0.011(5) 0.012(5) 0.004(4) 0.000(4) -0.004(4)
O21 0.011(5) 0.017(5) 0.011(5) 0.003(4) -0.002(4) -0.008(4)
O22 0.044(9) 0.037(8) 0.043(9) -0.009(7) 0.007(7) -0.017(7)
O23 0.037(5) 0.026(5) 0.037(5) 0.004(4) 0.004(4) -0.014(4)
O24 0.030(6) 0.021(6) 0.016(5) 0.004(4) -0.005(5) -0.011(5)
O25 0.023(6) 0.044(8) 0.032(7) 0.015(6) 0.002(5) -0.013(6)
C25 0.053(12) 0.014(8) 0.034(10) 0.005(7) 0.013(9) -0.013(8)
O26 0.015(5) 0.012(5) 0.017(5) -0.008(4) 0.004(4) -0.006(4)
O27 0.015(5) 0.017(5) 0.020(5) 0.002(4) -0.002(4) -0.002(4)
O28 0.014(4) 0.014(4) 0.012(4) 0.001(3) 0.003(3) -0.005(3)
O29 0.030(7) 0.017(6) 0.028(6) 0.003(5) -0.002(5) -0.007(5)
O30 0.013(5) 0.020(6) 0.031(6) -0.005(5) 0.007(5) -0.003(4)
O31 0.024(6) 0.015(5) 0.015(5) -0.002(4) 0.004(4) -0.009(4)
O32 0.013(5) 0.018(5) 0.010(5) -0.005(4) 0.005(4) -0.009(4)
O33 0.046(8) 0.024(6) 0.017(6) -0.001(5) 0.001(5) -0.014(6)
C40 0.044(12) 0.031(11) 0.037(11) 0.000(8) -0.007(9) -0.015(9)
C43 0.026(8) 0.015(8) 0.026(9) 0.001(6) 0.004(7) -0.002(6)
C44 0.037(6) 0.030(6) 0.030(6) -0.001(4) 0.002(4) 0.003(4)
C45 0.019(8) 0.010(7) 0.058(13) 0.000(8) 0.001(8) -0.001(6)
C46 0.033(9) 0.018(8) 0.012(7) 0.003(6) -0.001(6) -0.010(7)
C48 0.039(12) 0.039(12) 0.032(11) -0.004(9) 0.007(9) 0.011(9)
C49 0.032(10) 0.016(8) 0.038(10) 0.010(7) -0.010(8) -0.001(7)
C50 0.035(10) 0.019(8) 0.015(7) -0.001(6) 0.002(7) 0.005(7)
C51 0.038(10) 0.025(9) 0.028(9) -0.002(7) 0.003(8) -0.011(8)

loop_
_atom_type_symbol
_atom_type_description
_atom_type_scat_dispersion_real
_atom_type_scat_dispersion_imag
_atom_type_scat_source
C C 0.0033 0.0016 'International Tables Vol C Tables 4.2.6.8 and 6.1.1.4'
H H 0.0000 0.0000 'International Tables Vol C Tables 4.2.6.8 and 6.1.1.4'
Cr Cr 0.3209 0.6236 'International Tables Vol C Tables 4.2.6.8 and 6.1.1.4'
Mn Mn 0.3368 0.7283 'International Tables Vol C Tables 4.2.6.8 and 6.1.1.4'
Mo Mo -1.6832 0.6857 'International Tables Vol C Tables 4.2.6.8 and 6.1.1.4'
N N 0.0061 0.0033 'International Tables Vol C Tables 4.2.6.8 and 6.1.1.4'
O O 0.0106 0.0060 'International Tables Vol C Tables 4.2.6.8 and 6.1.1.4'

loop_
_geom_angle_atom_site_label_1
_geom_angle_atom_site_label_2
_geom_angle_atom_site_label_3
_geom_angle
_geom_angle_site_symmetry_1
_geom_angle_site_symmetry_3
O29 Mo1 O30 105.9(6) . .
O29 Mo1 O27 100.8(5) . .
O30 Mo1 O27 98.0(5) . .
O29 Mo1 O31 97.1(5) . .
O30 Mo1 O31 101.0(5) . .
O27 Mo1 O31 149.1(5) . .
O29 Mo1 O28 93.9(5) . .
O30 Mo1 O28 159.5(5) . .
O27 Mo1 O28 72.5(4) . .
O31 Mo1 O28 81.3(4) . .
O29 Mo1 O32 160.7(5) . .
O30 Mo1 O32 91.6(5) . .
O27 Mo1 O32 84.4(4) . .
O31 Mo1 O32 71.0(4) . .
O28 Mo1 O32 69.8(4) . .
O29 Mo1' O31 129(3) . .
O29 Mo1' O30 120(3) . .
O31 Mo1' O30 93.5(16) . .
O2 Mn1 O1 90.6(5) . .
O2 Mn1 O4 173.1(5) . 1_455
O1 Mn1 O4 85.5(5) . 1_455
O2 Mn1 O10 78.7(5) . .
O1 Mn1 O10 163.9(5) . .
O4 Mn1 O10 104.0(5) 1_455 .
O2 Mn1 O1W 90.6(5) . .
O1 Mn1 O1W 86.9(5) . .
O4 Mn1 O1W 83.5(4) 1_455 .
O10 Mn1 O1W 81.4(4) . .
O2 Mn1 N1 100.5(5) . .
O1 Mn1 N1 113.9(5) . .
O4 Mn1 N1 86.2(5) 1_455 .
O10 Mn1 N1 80.2(5) . .
O1W Mn1 N1 156.0(5) . .
O28 Cr1 O28 180.0(5) 2_776 .
O28 Cr1 O26 95.9(4) 2_776 .
O28 Cr1 O26 84.1(4) . .
O28 Cr1 O26 84.1(4) 2_776 2_776
O28 Cr1 O26 95.9(4) . 2_776
O26 Cr1 O26 180.0(5) . 2_776
O28 Cr1 O32 83.6(4) 2_776 2_776
O28 Cr1 O32 96.4(4) . 2_776
O26 Cr1 O32 85.5(4) . 2_776
O26 Cr1 O32 94.5(4) 2_776 2_776
O28 Cr1 O32 96.4(4) 2_776 .
O28 Cr1 O32 83.6(4) . .
O26 Cr1 O32 94.5(4) . .
O26 Cr1 O32 85.5(4) 2_776 .
O32 Cr1 O32 179.999(3) 2_776 .
Mo2' O1 Mo2 43.9(18) . .
Mo2' O1 Mn1 145(2) . .
Mo2 O1 Mn1 170.1(8) . .
Mn1 O1W H1WA 107.1 . .
Mn1 O1W H1WB 115.8 . .
H1WA O1W H1WB 107.7 . .
C50 N1 C43 118.4(15) . .
C50 N1 Mn1 124.1(11) . .
C43 N1 Mn1 117.1(11) . .
O13 Mo2 O1 105.8(6) . .
O13 Mo2 O14 98.6(5) . .
O1 Mo2 O14 99.1(5) . .
O13 Mo2 O27 100.6(6) . .
O1 Mo2 O27 98.4(5) . .
O14 Mo2 O27 149.3(4) . .
O13 Mo2 O28 89.9(5) . .
O1 Mo2 O28 163.2(5) . .
O14 Mo2 O28 83.8(4) . .
O27 Mo2 O28 72.5(4) . .
O13 Mo2 O26 157.7(5) . .
O1 Mo2 O26 95.3(5) . .
O14 Mo2 O26 70.5(4) . .
O27 Mo2 O26 82.9(4) . .
O28 Mo2 O26 70.0(4) . .
O1 Mo2' O26 157(3) . .
O1 Mo2' O14 121(2) . .
O26 Mo2' O14 82.4(15) . .
O1 Mo2' O27 89(2) . .
O26 Mo2' O27 80.0(13) . .
O14 Mo2' O27 114.2(17) . .
O21 Cr2 O21 180.0(5) . 2_775
O21 Cr2 O20 85.6(4) . 1_655
O21 Cr2 O20 94.4(4) 2_775 1_655
O21 Cr2 O20 94.4(4) . 2_675
O21 Cr2 O20 85.6(4) 2_775 2_675
O20 Cr2 O20 179.999(1) 1_655 2_675
O21 Cr2 O19 94.7(4) . 2_775
O21 Cr2 O19 85.3(4) 2_775 2_775
O20 Cr2 O19 83.5(4) 1_655 2_775
O20 Cr2 O19 96.5(4) 2_675 2_775
O21 Cr2 O19 85.3(4) . .
O21 Cr2 O19 94.7(4) 2_775 .
O20 Cr2 O19 96.5(4) 1_655 .
O20 Cr2 O19 83.5(4) 2_675 .
O19 Cr2 O19 179.999(3) 2_775 .
Mo3 O2 Mn1 154.3(7) . .
C51 N2 C4 123.0(18) . .
C51 N2 H2A 118.5 . .
C4 N2 H2A 118.5 . .
C45 C2 C43 116.5(17) . .
C45 C2 C51 120.9(17) . .
C43 C2 C51 122.5(16) . .
O16 Mo3 O2 106.7(6) . .
O16 Mo3 O15 99.9(6) . .
O2 Mo3 O15 99.3(6) . .
O16 Mo3 O17 99.2(6) . .
O2 Mo3 O17 98.7(5) . .
O15 Mo3 O17 148.6(5) . .
O16 Mo3 O19 91.0(5) . .
O2 Mo3 O19 161.3(5) . .
O15 Mo3 O19 83.0(4) . .
O17 Mo3 O19 72.0(4) . .
O16 Mo3 O21 160.5(5) . .
O2 Mo3 O21 92.0(5) . .
O15 Mo3 O21 70.9(4) . .
O17 Mo3 O21 83.0(4) . .
O19 Mo3 O21 71.1(4) . .
O16 Mo3' O19 154(3) . .
O16 Mo3' O17 131(3) . .
O19 Mo3' O17 74.7(14) . .
O16 Mo3' Mo5' 129(3) . .
O19 Mo3' Mo5' 61.4(12) . .
O17 Mo3' Mo5' 60.0(12) . .
C25 N3 C48 118.1(18) . .
C25 N3 H3B 120.9 . .
C48 N3 H3B 120.9 . .
C44 C3 C6 118(2) . .
C44 C3 H3A 121.1 . .
C6 C3 H3A 121.1 . .
O25 Mo4 O10 104.6(6) . .
O25 Mo4 O24 99.7(6) . .
O10 Mo4 O24 102.5(5) . .
O25 Mo4 O15 102.7(6) . 1_455
O10 Mo4 O15 92.9(5) . 1_455
O24 Mo4 O15 148.6(5) . 1_455
O25 Mo4 O21 89.5(5) . 1_455
O10 Mo4 O21 161.5(5) . 1_455
O24 Mo4 O21 86.6(4) . 1_455
O15 Mo4 O21 71.9(4) 1_455 1_455
O25 Mo4 O20 158.9(5) . .
O10 Mo4 O20 96.0(5) . .
O24 Mo4 O20 70.9(4) . .
O15 Mo4 O20 80.5(4) 1_455 .
O21 Mo4 O20 71.5(3) 1_455 .
O25 Mo4' O24 146(3) . .
O25 Mo4' O10 104(2) . .
O24 Mo4' O10 104(2) . .
Mo6 O4 Mo6' 36.6(11) . .
Mo6 O4 Mn1 152.9(7) . 1_655
Mo6' O4 Mn1 154.3(12) . 1_655
N2 C4 C4 115(2) . 2_765
N2 C4 H4A 108.5 . .
C4 C4 H4A 108.5 2_765 .
N2 C4 H4B 108.5 . .
C4 C4 H4B 108.5 2_765 .
H4A C4 H4B 107.5 . .
C46 N4 C40 120.2(15) . .
C46 N4 H4D 119.9 . .
C40 N4 H4D 119.9 . .
O11 Mo5 O18 104.6(6) . .
O11 Mo5 O17 101.8(5) . .
O18 Mo5 O17 98.7(5) . .
O11 Mo5 O24 97.8(6) . 2_675
O18 Mo5 O24 99.8(5) . 2_675
O17 Mo5 O24 148.6(5) . 2_675
O11 Mo5 O19 91.4(5) . .
O18 Mo5 O19 163.3(5) . .
O17 Mo5 O19 72.7(4) . .
O24 Mo5 O19 82.5(4) 2_675 .
O11 Mo5 O20 159.1(5) . 2_675
O18 Mo5 O20 95.0(5) . 2_675
O17 Mo5 O20 82.1(4) . 2_675
O24 Mo5 O20 71.2(4) 2_675 2_675
O19 Mo5 O20 70.0(4) . 2_675
O11 Mo5' O24 142(3) . 2_675
O11 Mo5' O18 127(3) . .
O24 Mo5' O18 87.1(16) 2_675 .
O11 Mo5' Mo3' 52(2) . .
O24 Mo5' Mo3' 107.6(16) 2_675 .
O18 Mo5' Mo3' 108.3(16) . .
O33 Mo6 O4 104.8(6) . .
O33 Mo6 O31 99.6(5) . 2_776
O4 Mo6 O31 102.1(5) . 2_776
O33 Mo6 O14 102.4(5) . .
O4 Mo6 O14 93.9(5) . .
O31 Mo6 O14 148.5(4) 2_776 .
O33 Mo6 O26 88.9(5) . .
O4 Mo6 O26 162.2(5) . .
O31 Mo6 O26 86.3(4) 2_776 .
O14 Mo6 O26 71.9(4) . .
O33 Mo6 O32 158.7(5) . 2_776
O4 Mo6 O32 96.1(5) . 2_776
O31 Mo6 O32 71.6(4) 2_776 2_776
O14 Mo6 O32 79.9(4) . 2_776
O26 Mo6 O32 71.5(4) . 2_776
O33 Mo6' O31 132(3) . 2_776
O33 Mo6' O4 111(2) . .
O31 Mo6' O4 102.9(19) 2_776 .
C25 C6 C3 117.5(18) . .
C25 C6 C46 127.7(16) . .
C3 C6 C46 114.6(17) . .
Mo4 O10 Mo4' 32.3(11) . .
Mo4 O10 Mn1 154.4(7) . .
Mo4' O10 Mn1 159.9(12) . .
Mo5' O11 Mo5 38(3) . .
Mo2' O14 Mo2 36.1(11) . .
Mo2' O14 Mo6 86.3(12) . .
Mo2 O14 Mo6 117.6(5) . .
Mo3 O15 Mo4 117.3(5) . 1_655
Mo3' O16 Mo3 46(3) . .
Mo5 O17 Mo3 117.0(6) . .
Mo5 O17 Mo3' 89.9(11) . .
Mo3 O17 Mo3' 35.3(11) . .
Mo5 O18 Mo5' 33.3(11) . .
Cr2 O19 Mo3' 134.7(12) . .
Cr2 O19 Mo5 103.8(4) . .
Mo3' O19 Mo5 82.7(11) . .
Cr2 O19 Mo3 101.9(4) . .
Mo3' O19 Mo3 32.9(11) . .
Mo5 O19 Mo3 93.1(4) . .
Cr2 O20 Mo5 102.8(4) 1_455 2_675
Cr2 O20 Mo4 99.1(4) 1_455 .
Mo5 O20 Mo4 92.3(4) 2_675 .
Cr2 O21 Mo4 103.8(4) . 1_655
Cr2 O21 Mo3 101.7(4) . .
Mo4 O21 Mo3 93.5(4) 1_655 .
Mo4' O24 Mo4 34.7(15) . .
Mo4' O24 Mo5 151.9(16) . 2_675
Mo4 O24 Mo5 122.6(6) . 2_675
Mo4' O24 Mo5' 156.5(19) . 2_675
Mo4 O24 Mo5' 153.9(13) . 2_675
Mo5 O24 Mo5' 33.8(11) 2_675 2_675
Mo4' O25 Mo4 40.0(17) . .
N3 C25 C6 121.9(18) . .
N3 C25 H25A 119.1 . .
C6 C25 H25A 119.1 . .
Mo2' O26 Cr1 132.5(13) . .
Mo2' O26 Mo6 81.4(12) . .
Cr1 O26 Mo6 103.5(4) . .
Mo2' O26 Mo2 30.9(12) . .
Cr1 O26 Mo2 102.1(4) . .
Mo6 O26 Mo2 94.1(4) . .
Mo1 O27 Mo2 116.5(5) . .
Mo1 O27 Mo2' 134.6(10) . .
Mo2 O27 Mo2' 27.6(9) . .
Cr1 O28 Mo2 103.8(4) . .
Cr1 O28 Mo1 104.2(4) . .
Mo2 O28 Mo1 93.5(4) . .
Mo1' O29 Mo1 47(2) . .
Mo1 O30 Mo1' 38.4(11) . .
Mo6' O31 Mo6 38.0(13) 2_776 2_776
Mo6' O31 Mo1' 140.5(18) 2_776 .
Mo6 O31 Mo1' 148.4(13) 2_776 .
Mo6' O31 Mo1 148.4(14) 2_776 .
Mo6 O31 Mo1 121.5(6) 2_776 .
Mo1' O31 Mo1 37.5(11) . .
Cr1 O32 Mo1 102.4(4) . .
Cr1 O32 Mo6 99.4(4) . 2_776
Mo1 O32 Mo6 92.1(4) . 2_776
Mo6' O33 Mo6 42.9(16) . .
N4 C40 C40 109(2) . 2_566
N4 C40 H40A 109.9 . .
C40 C40 H40A 109.9 2_566 .
N4 C40 H40B 109.9 . .
C40 C40 H40B 109.9 2_566 .
H40A C40 H40B 108.3 . .
N1 C43 C2 122.5(16) . .
N1 C43 H43A 118.7 . .
C2 C43 H43A 118.7 . .
C3 C44 C48 126(2) . .
C3 C44 H44A 117.0 . .
C48 C44 H44A 117.0 . .
C49 C45 C2 121.9(17) . .
C49 C45 H45A 119.1 . .
C2 C45 H45A 119.1 . .
O23 C46 N4 126.4(16) . .
O23 C46 C6 117.6(15) . .
N4 C46 C6 116.0(14) . .
C44 C48 N3 119(2) . .
C44 C48 H48A 120.7 . .
N3 C48 H48A 120.7 . .
C45 C49 C50 117.7(17) . .
C45 C49 H49A 121.2 . .
C50 C49 H49A 121.2 . .
N1 C50 C49 122.8(16) . .
N1 C50 H50A 118.6 . .
C49 C50 H50A 118.6 . .
O22 C51 N2 123.4(18) . .
O22 C51 C2 119.5(17) . .
N2 C51 C2 117.0(17) . .

loop_
_geom_bond_atom_site_label_1
_geom_bond_atom_site_label_2
_geom_bond_distance
_geom_bond_site_symmetry_2
Mo1 O29 1.697(12) .
Mo1 O30 1.716(11) .
Mo1 O27 1.943(11) .
Mo1 O31 1.962(11) .
Mo1 O28 2.277(10) .
Mo1 O32 2.311(11) .
Mo1' O29 1.11(4) .
Mo1' O31 1.91(4) .
Mo1' O30 1.99(4) .
Mn1 O2 2.131(12) .
Mn1 O1 2.138(11) .
Mn1 O4 2.138(12) 1_455
Mn1 O10 2.195(12) .
Mn1 O1W 2.250(12) .
Mn1 N1 2.266(14) .
Cr1 O28 1.957(10) 2_776
Cr1 O28 1.957(10) .
Cr1 O26 1.966(10) .
Cr1 O26 1.966(10) 2_776
Cr1 O32 1.978(10) 2_776
Cr1 O32 1.978(10) .
O1 Mo2' 1.26(4) .
O1 Mo2 1.727(12) .
O1W H1WA 0.8500 .
O1W H1WB 0.8499 .
N1 C50 1.32(2) .
N1 C43 1.33(2) .
Mo2 O13 1.685(13) .
Mo2 O14 1.935(11) .
Mo2 O27 1.953(11) .
Mo2 O28 2.271(10) .
Mo2 O26 2.310(11) .
Mo2' O26 1.81(4) .
Mo2' O14 1.93(4) .
Mo2' O27 2.52(4) .
Cr2 O21 1.961(10) .
Cr2 O21 1.961(10) 2_775
Cr2 O20 1.979(10) 1_655
Cr2 O20 1.979(10) 2_675
Cr2 O19 1.988(11) 2_775
Cr2 O19 1.988(11) .
O2 Mo3 1.718(12) .
N2 C51 1.33(2) .
N2 C4 1.41(3) .
N2 H2A 0.8600 .
C2 C45 1.37(3) .
C2 C43 1.42(2) .
C2 C51 1.52(3) .
Mo3 O16 1.683(11) .
Mo3 O15 1.912(11) .
Mo3 O17 1.967(11) .
Mo3 O19 2.286(10) .
Mo3 O21 2.315(11) .
Mo3' O16 0.90(4) .
Mo3' O19 2.03(4) .
Mo3' O17 2.11(4) .
Mo3' Mo5' 3.16(5) .
N3 C25 1.34(3) .
N3 C48 1.37(3) .
N3 H3B 0.8600 .
C3 C44 1.29(3) .
C3 C6 1.39(2) .
C3 H3A 0.9300 .
Mo4 O25 1.687(13) .
Mo4 O10 1.719(11) .
Mo4 O24 1.909(12) .
Mo4 O15 1.965(11) 1_455
Mo4 O21 2.230(10) 1_455
Mo4 O20 2.348(10) .
Mo4' O25 1.35(4) .
Mo4' O24 1.53(4) .
Mo4' O10 2.03(4) .
O4 Mo6 1.732(11) .
O4 Mo6' 1.94(4) .
O4 Mn1 2.138(11) 1_655
C4 C4 1.52(4) 2_765
C4 H4A 0.9700 .
C4 H4B 0.9700 .
N4 C46 1.33(2) .
N4 C40 1.48(3) .
N4 H4D 0.8600 .
Mo5 O11 1.701(12) .
Mo5 O18 1.721(12) .
Mo5 O17 1.923(11) .
Mo5 O24 1.929(12) 2_675
Mo5 O19 2.284(11) .
Mo5 O20 2.322(10) 2_675
Mo5' O11 0.89(4) .
Mo5' O24 1.98(4) 2_675
Mo5' O18 2.07(4) .
Mo6 O33 1.713(13) .
Mo6 O31 1.879(11) 2_776
Mo6 O14 1.955(11) .
Mo6 O26 2.234(10) .
Mo6 O32 2.345(10) 2_776
Mo6' O33 1.35(4) .
Mo6' O31 1.65(4) 2_776
C6 C25 1.38(2) .
C6 C46 1.54(2) .
O15 Mo4 1.965(11) 1_655
O20 Cr2 1.979(10) 1_455
O20 Mo5 2.322(10) 2_675
O21 Mo4 2.230(10) 1_655
O22 C51 1.24(2) .
O23 C46 1.23(2) .
O24 Mo5 1.929(12) 2_675
O24 Mo5' 1.98(4) 2_675
C25 H25A 0.9300 .
O31 Mo6' 1.65(4) 2_776
O31 Mo6 1.879(11) 2_776
O32 Mo6 2.345(10) 2_776
C40 C40 1.53(4) 2_566
C40 H40A 0.9700 .
C40 H40B 0.9700 .
C43 H43A 0.9300 .
C44 C48 1.31(3) .
C44 H44A 0.9300 .
C45 C49 1.34(3) .
C45 H45A 0.9300 .
C48 H48A 0.9300 .
C49 C50 1.41(2) .
C49 H49A 0.9300 .
C50 H50A 0.9300 .

loop_
_geom_torsion_atom_site_label_1
_geom_torsion_atom_site_label_2
_geom_torsion_atom_site_label_3
_geom_torsion_atom_site_label_4
_geom_torsion
_geom_torsion_site_symmetry_1
_geom_torsion_site_symmetry_4
O2 Mn1 O1 Mo2' -106(3) . .
O4 Mn1 O1 Mo2' 79(3) 1_455 .
O10 Mn1 O1 Mo2' -154(3) . .
O1W Mn1 O1 Mo2' 163(3) . .
N1 Mn1 O1 Mo2' -5(3) . .
O2 Mn1 O1 Mo2 39(4) . .
O4 Mn1 O1 Mo2 -135(4) 1_455 .
O10 Mn1 O1 Mo2 -8(6) . .
O1W Mn1 O1 Mo2 -51(4) . .
N1 Mn1 O1 Mo2 141(4) . .
O2 Mn1 N1 C50 158.0(14) . .
O1 Mn1 N1 C50 62.6(15) . .
O4 Mn1 N1 C50 -20.7(15) 1_455 .
O10 Mn1 N1 C50 -125.6(15) . .
O1W Mn1 N1 C50 -85.5(18) . .
O2 Mn1 N1 C43 -29.2(13) . .
O1 Mn1 N1 C43 -124.5(12) . .
O4 Mn1 N1 C43 152.1(13) 1_455 .
O10 Mn1 N1 C43 47.2(13) . .
O1W Mn1 N1 C43 87.3(17) . .
Mo2' O1 Mo2 O13 156(2) . .
Mn1 O1 Mo2 O13 4(5) . .
Mo2' O1 Mo2 O14 54(2) . .
Mn1 O1 Mo2 O14 -98(4) . .
Mo2' O1 Mo2 O27 -100(2) . .
Mn1 O1 Mo2 O27 108(4) . .
Mo2' O1 Mo2 O28 -45(3) . .
Mn1 O1 Mo2 O28 163(3) . .
Mo2' O1 Mo2 O26 -17(2) . .
Mn1 O1 Mo2 O26 -169(4) . .
Mo2 O1 Mo2' O26 110(8) . .
Mn1 O1 Mo2' O26 -78(8) . .
Mo2 O1 Mo2' O14 -69(2) . .
Mn1 O1 Mo2' O14 103(3) . .
Mo2 O1 Mo2' O27 49.0(14) . .
Mn1 O1 Mo2' O27 -139(2) . .
O1 Mn1 O2 Mo3 -35.8(18) . .
O4 Mn1 O2 Mo3 19(5) 1_455 .
O10 Mn1 O2 Mo3 132.1(18) . .
O1W Mn1 O2 Mo3 51.0(18) . .
N1 Mn1 O2 Mo3 -150.3(17) . .
Mn1 O2 Mo3 O16 -3.6(19) . .
Mn1 O2 Mo3 O15 99.8(17) . .
Mn1 O2 Mo3 O17 -106.0(17) . .
Mn1 O2 Mo3 O19 -164.4(10) . .
Mn1 O2 Mo3 O21 170.8(17) . .
C51 N2 C4 C4 -95(3) . 2_765
O16 Mo3' Mo5' O11 10(5) . .
O19 Mo3' Mo5' O11 -142(3) . .
O17 Mo3' Mo5' O11 130(3) . .
O16 Mo3' Mo5' O24 154(4) . 2_675
O19 Mo3' Mo5' O24 2.1(16) . 2_675
O17 Mo3' Mo5' O24 -86.1(17) . 2_675
O16 Mo3' Mo5' O18 -113(4) . .
O19 Mo3' Mo5' O18 94.9(18) . .
O17 Mo3' Mo5' O18 6.8(15) . .
Mo6' O4 Mo6 O33 -46.6(19) . .
Mn1 O4 Mo6 O33 86.7(16) 1_655 .
Mo6' O4 Mo6 O31 56.9(19) . 2_776
Mn1 O4 Mo6 O31 -169.8(15) 1_655 2_776
Mo6' O4 Mo6 O14 -150.5(19) . .
Mn1 O4 Mo6 O14 -17.1(16) 1_655 .
Mo6' O4 Mo6 O26 174(2) . .
Mn1 O4 Mo6 O26 -53(3) 1_655 .
Mo6' O4 Mo6 O32 129.3(19) . 2_776
Mn1 O4 Mo6 O32 -97.4(16) 1_655 2_776
Mo6 O4 Mo6' O33 72(2) . .
Mn1 O4 Mo6' O33 -58(4) 1_655 .
Mo6 O4 Mo6' O31 -73.3(18) . 2_776
Mn1 O4 Mo6' O31 156.4(18) 1_655 2_776
C44 C3 C6 C25 -3(3) . .
C44 C3 C6 C46 172(2) . .
O25 Mo4 O10 Mo4' 52(2) . .
O24 Mo4 O10 Mo4' -52.0(19) . .
O15 Mo4 O10 Mo4' 155.5(19) 1_455 .
O21 Mo4 O10 Mo4' -170(2) 1_455 .
O20 Mo4 O10 Mo4' -123.7(19) . .
O25 Mo4 O10 Mn1 -88.4(18) . .
O24 Mo4 O10 Mn1 167.9(17) . .
O15 Mo4 O10 Mn1 15.5(18) 1_455 .
O21 Mo4 O10 Mn1 50(3) 1_455 .
O20 Mo4 O10 Mn1 96.2(17) . .
O25 Mo4' O10 Mo4 -77(2) . .
O24 Mo4' O10 Mo4 83(2) . .
O25 Mo4' O10 Mn1 49(5) . .
O24 Mo4' O10 Mn1 -151(2) . .
O2 Mn1 O10 Mo4 -111.2(18) . .
O1 Mn1 O10 Mo4 -62(3) . .
O4 Mn1 O10 Mo4 62.2(18) 1_455 .
O1W Mn1 O10 Mo4 -18.8(17) . .
N1 Mn1 O10 Mo4 145.8(18) . .
O2 Mn1 O10 Mo4' 158(4) . .
O1 Mn1 O10 Mo4' -153(4) . .
O4 Mn1 O10 Mo4' -28(4) 1_455 .
O1W Mn1 O10 Mo4' -110(4) . .
N1 Mn1 O10 Mo4' 55(4) . .
O24 Mo5' O11 Mo5 -88(6) 2_675 .
O18 Mo5' O11 Mo5 64(3) . .
Mo3' Mo5' O11 Mo5 -20(4) . .
O18 Mo5 O11 Mo5' -63(4) . .
O17 Mo5 O11 Mo5' -165(4) . .
O24 Mo5 O11 Mo5' 39(4) 2_675 .
O19 Mo5 O11 Mo5' 122(4) . .
O20 Mo5 O11 Mo5' 96(4) 2_675 .
O1 Mo2' O14 Mo2 78(3) . .
O26 Mo2' O14 Mo2 -101.1(19) . .
O27 Mo2' O14 Mo2 -25.7(8) . .
O1 Mo2' O14 Mo6 -131(3) . .
O26 Mo2' O14 Mo6 50.1(11) . .
O27 Mo2' O14 Mo6 125.5(15) . .
O13 Mo2 O14 Mo2' -146.0(18) . .
O1 Mo2 O14 Mo2' -38.4(18) . .
O27 Mo2 O14 Mo2' 86(2) . .
O28 Mo2 O14 Mo2' 125.0(18) . .
O26 Mo2 O14 Mo2' 54.1(18) . .
O13 Mo2 O14 Mo6 -178.9(6) . .
O1 Mo2 O14 Mo6 -71.2(7) . .
O27 Mo2 O14 Mo6 52.9(11) . .
O28 Mo2 O14 Mo6 92.1(6) . .
O26 Mo2 O14 Mo6 21.2(5) . .
O33 Mo6 O14 Mo2' 44.3(12) . .
O4 Mo6 O14 Mo2' 150.4(12) . .
O31 Mo6 O14 Mo2' -88.9(14) 2_776 .
O26 Mo6 O14 Mo2' -40.5(11) . .
O32 Mo6 O14 Mo2' -114.1(11) 2_776 .
O33 Mo6 O14 Mo2 62.9(7) . .
O4 Mo6 O14 Mo2 169.0(6) . .
O31 Mo6 O14 Mo2 -70.2(10) 2_776 .
O26 Mo6 O14 Mo2 -21.8(5) . .
O32 Mo6 O14 Mo2 -95.5(6) 2_776 .
O16 Mo3 O15 Mo4 175.9(7) . 1_655
O2 Mo3 O15 Mo4 67.0(7) . 1_655
O17 Mo3 O15 Mo4 -57.4(12) . 1_655
O19 Mo3 O15 Mo4 -94.2(6) . 1_655
O21 Mo3 O15 Mo4 -21.9(5) . 1_655
O19 Mo3' O16 Mo3 -104(9) . .
O17 Mo3' O16 Mo3 68(4) . .
Mo5' Mo3' O16 Mo3 150(5) . .
O2 Mo3 O16 Mo3' -152(3) . .
O15 Mo3 O16 Mo3' 105(3) . .
O17 Mo3 O16 Mo3' -50(3) . .
O19 Mo3 O16 Mo3' 22(3) . .
O21 Mo3 O16 Mo3' 45(4) . .
O11 Mo5 O17 Mo3 -67.6(7) . .
O18 Mo5 O17 Mo3 -174.6(7) . .
O24 Mo5 O17 Mo3 59.8(12) 2_675 .
O19 Mo5 O17 Mo3 20.1(5) . .
O20 Mo5 O17 Mo3 91.5(6) 2_675 .
O11 Mo5 O17 Mo3' -44.0(12) . .
O18 Mo5 O17 Mo3' -151.0(12) . .
O24 Mo5 O17 Mo3' 83.4(14) 2_675 .
O19 Mo5 O17 Mo3' 43.7(11) . .
O20 Mo5 O17 Mo3' 115.1(11) 2_675 .
O16 Mo3 O17 Mo5 67.8(7) . .
O2 Mo3 O17 Mo5 176.5(7) . .
O15 Mo3 O17 Mo5 -59.0(12) . .
O19 Mo3 O17 Mo5 -20.2(5) . .
O21 Mo3 O17 Mo5 -92.6(6) . .
O16 Mo3 O17 Mo3' 24.1(18) . .
O2 Mo3 O17 Mo3' 132.7(18) . .
O15 Mo3 O17 Mo3' -102.8(19) . .
O19 Mo3 O17 Mo3' -64.0(17) . .
O21 Mo3 O17 Mo3' -136.3(17) . .
O16 Mo3' O17 Mo5 133(4) . .
O19 Mo3' O17 Mo5 -50.5(10) . .
Mo5' Mo3' O17 Mo5 14.9(8) . .
O16 Mo3' O17 Mo3 -85(4) . .
O19 Mo3' O17 Mo3 91.4(17) . .
Mo5' Mo3' O17 Mo3 156.9(18) . .
O11 Mo5 O18 Mo5' 25(2) . .
O17 Mo5 O18 Mo5' 130(2) . .
O24 Mo5 O18 Mo5' -76(2) 2_675 .
O19 Mo5 O18 Mo5' -172(3) . .
O20 Mo5 O18 Mo5' -147(2) 2_675 .
O11 Mo5' O18 Mo5 -95(5) . .
O24 Mo5' O18 Mo5 68.4(16) 2_675 .
Mo3' Mo5' O18 Mo5 -39.2(13) . .
O21 Cr2 O19 Mo3' -1.5(17) . .
O21 Cr2 O19 Mo3' 178.5(17) 2_775 .
O20 Cr2 O19 Mo3' -86.5(17) 1_655 .
O20 Cr2 O19 Mo3' 93.5(17) 2_675 .
O19 Cr2 O19 Mo3' 169(86) 2_775 .
O21 Cr2 O19 Mo5 -95.0(4) . .
O21 Cr2 O19 Mo5 85.0(4) 2_775 .
O20 Cr2 O19 Mo5 -179.9(4) 1_655 .
O20 Cr2 O19 Mo5 0.1(4) 2_675 .
O19 Cr2 O19 Mo5 75(52) 2_775 .
O21 Cr2 O19 Mo3 1.2(4) . .
O21 Cr2 O19 Mo3 -178.8(4) 2_775 .
O20 Cr2 O19 Mo3 -83.7(4) 1_655 .
O20 Cr2 O19 Mo3 96.3(4) 2_675 .
O19 Cr2 O19 Mo3 172(52) 2_775 .
O16 Mo3' O19 Cr2 113(8) . .
O17 Mo3' O19 Cr2 -61.4(17) . .
Mo5' Mo3' O19 Cr2 -125.2(15) . .
O16 Mo3' O19 Mo5 -145(9) . .
O17 Mo3' O19 Mo5 40.9(8) . .
Mo5' Mo3' O19 Mo5 -22.9(8) . .
O16 Mo3' O19 Mo3 108(9) . .
O17 Mo3' O19 Mo3 -66.3(16) . .
Mo5' Mo3' O19 Mo3 -130(2) . .
O11 Mo5 O19 Cr2 -170.4(6) . .
O18 Mo5 O19 Cr2 26.6(19) . .
O17 Mo5 O19 Cr2 87.7(5) . .
O24 Mo5 O19 Cr2 -72.7(5) 2_675 .
O20 Mo5 O19 Cr2 -0.1(4) 2_675 .
O11 Mo5 O19 Mo3' 55.3(12) . .
O18 Mo5 O19 Mo3' -108(2) . .
O17 Mo5 O19 Mo3' -46.7(12) . .
O24 Mo5 O19 Mo3' 153.0(12) 2_675 .
O20 Mo5 O19 Mo3' -134.4(12) 2_675 .
O11 Mo5 O19 Mo3 86.6(5) . .
O18 Mo5 O19 Mo3 -76.5(18) . .
O17 Mo5 O19 Mo3 -15.3(4) . .
O24 Mo5 O19 Mo3 -175.7(5) 2_675 .
O20 Mo5 O19 Mo3 -103.1(4) 2_675 .
O16 Mo3 O19 Cr2 170.9(6) . .
O2 Mo3 O19 Cr2 -27.4(18) . .
O15 Mo3 O19 Cr2 71.0(5) . .
O17 Mo3 O19 Cr2 -89.8(5) . .
O21 Mo3 O19 Cr2 -1.1(4) . .
O16 Mo3 O19 Mo3' -13(2) . .
O2 Mo3 O19 Mo3' 149(2) . .
O15 Mo3 O19 Mo3' -113(2) . .
O17 Mo3 O19 Mo3' 87(2) . .
O21 Mo3 O19 Mo3' 175(2) . .
O16 Mo3 O19 Mo5 -84.3(5) . .
O2 Mo3 O19 Mo5 77.4(17) . .
O15 Mo3 O19 Mo5 175.9(5) . .
O17 Mo3 O19 Mo5 15.0(4) . .
O21 Mo3 O19 Mo5 103.7(4) . .
O25 Mo4 O20 Cr2 25.8(17) . 1_455
O10 Mo4 O20 Cr2 -166.7(5) . 1_455
O24 Mo4 O20 Cr2 92.1(5) . 1_455
O15 Mo4 O20 Cr2 -74.8(4) 1_455 1_455
O21 Mo4 O20 Cr2 -0.8(4) 1_455 1_455
O25 Mo4 O20 Mo5 -77.5(16) . 2_675
O10 Mo4 O20 Mo5 89.9(5) . 2_675
O24 Mo4 O20 Mo5 -11.2(4) . 2_675
O15 Mo4 O20 Mo5 -178.1(4) 1_455 2_675
O21 Mo4 O20 Mo5 -104.1(4) 1_455 2_675
O21 Cr2 O21 Mo4 116(23) 2_775 1_655
O20 Cr2 O21 Mo4 -0.9(4) 1_655 1_655
O20 Cr2 O21 Mo4 179.1(4) 2_675 1_655
O19 Cr2 O21 Mo4 82.2(5) 2_775 1_655
O19 Cr2 O21 Mo4 -97.8(5) . 1_655
O21 Cr2 O21 Mo3 -147(23) 2_775 .
O20 Cr2 O21 Mo3 95.7(4) 1_655 .
O20 Cr2 O21 Mo3 -84.3(4) 2_675 .
O19 Cr2 O21 Mo3 178.8(4) 2_775 .
O19 Cr2 O21 Mo3 -1.2(4) . .
O16 Mo3 O21 Cr2 -23.4(17) . .
O2 Mo3 O21 Cr2 172.9(5) . .
O15 Mo3 O21 Cr2 -87.9(5) . .
O17 Mo3 O21 Cr2 74.4(5) . .
O19 Mo3 O21 Cr2 1.1(4) . .
O16 Mo3 O21 Mo4 81.4(16) . 1_655
O2 Mo3 O21 Mo4 -82.2(5) . 1_655
O15 Mo3 O21 Mo4 17.0(4) . 1_655
O17 Mo3 O21 Mo4 179.3(4) . 1_655
O19 Mo3 O21 Mo4 106.0(4) . 1_655
O25 Mo4' O24 Mo4 88(5) . .
O10 Mo4' O24 Mo4 -57.2(18) . .
O25 Mo4' O24 Mo5 134(4) . 2_675
O10 Mo4' O24 Mo5 -11(4) . 2_675
O25 Mo4' O24 Mo5' -143(5) . 2_675
O10 Mo4' O24 Mo5' 72(5) . 2_675
O25 Mo4 O24 Mo4' -27(2) . .
O10 Mo4 O24 Mo4' 80(2) . .
O15 Mo4 O24 Mo4' -162(2) 1_455 .
O21 Mo4 O24 Mo4' -116(2) 1_455 .
O20 Mo4 O24 Mo4' 173(2) . .
O25 Mo4 O24 Mo5 176.6(7) . 2_675
O10 Mo4 O24 Mo5 -76.0(8) . 2_675
O15 Mo4 O24 Mo5 41.5(13) 1_455 2_675
O21 Mo4 O24 Mo5 87.7(7) 1_455 2_675
O20 Mo4 O24 Mo5 16.1(6) . 2_675
O25 Mo4 O24 Mo5' -163(3) . 2_675
O10 Mo4 O24 Mo5' -55(3) . 2_675
O15 Mo4 O24 Mo5' 62(3) 1_455 2_675
O21 Mo4 O24 Mo5' 109(3) 1_455 2_675
O20 Mo4 O24 Mo5' 37(3) . 2_675
O24 Mo4' O25 Mo4 -89(5) . .
O10 Mo4' O25 Mo4 55.7(16) . .
O10 Mo4 O25 Mo4' -79(2) . .
O24 Mo4 O25 Mo4' 27(2) . .
O15 Mo4 O25 Mo4' -175(2) 1_455 .
O21 Mo4 O25 Mo4' 114(2) 1_455 .
O20 Mo4 O25 Mo4' 88(3) . .
C48 N3 C25 C6 -2(3) . .
C3 C6 C25 N3 3(3) . .
C46 C6 C25 N3 -171.9(19) . .
O1 Mo2' O26 Cr1 -121(7) . .
O14 Mo2' O26 Cr1 57.9(19) . .
O27 Mo2' O26 Cr1 -58.5(17) . .
O1 Mo2' O26 Mo6 139(8) . .
O14 Mo2' O26 Mo6 -42.6(9) . .
O27 Mo2' O26 Mo6 -159.0(9) . .
O1 Mo2' O26 Mo2 -108(8) . .
O14 Mo2' O26 Mo2 70.6(19) . .
O27 Mo2' O26 Mo2 -45.8(16) . .
O28 Cr1 O26 Mo2' -171.2(18) 2_776 .
O28 Cr1 O26 Mo2' 8.8(18) . .
O26 Cr1 O26 Mo2' 130(100) 2_776 .
O32 Cr1 O26 Mo2' -88.1(18) 2_776 .
O32 Cr1 O26 Mo2' 91.9(18) . .
O28 Cr1 O26 Mo6 -80.5(5) 2_776 .
O28 Cr1 O26 Mo6 99.5(5) . .
O26 Cr1 O26 Mo6 -139(77) 2_776 .
O32 Cr1 O26 Mo6 2.6(5) 2_776 .
O32 Cr1 O26 Mo6 -177.4(5) . .
O28 Cr1 O26 Mo2 -177.8(4) 2_776 .
O28 Cr1 O26 Mo2 2.2(4) . .
O26 Cr1 O26 Mo2 123(77) 2_776 .
O32 Cr1 O26 Mo2 -94.7(4) 2_776 .
O32 Cr1 O26 Mo2 85.3(4) . .
O33 Mo6 O26 Mo2' -59.1(13) . .
O4 Mo6 O26 Mo2' 82(2) . .
O31 Mo6 O26 Mo2' -158.8(13) 2_776 .
O14 Mo6 O26 Mo2' 44.3(13) . .
O32 Mo6 O26 Mo2' 129.4(13) 2_776 .
O33 Mo6 O26 Cr1 169.2(6) . .
O4 Mo6 O26 Cr1 -49.5(18) . .
O31 Mo6 O26 Cr1 69.5(5) 2_776 .
O14 Mo6 O26 Cr1 -87.4(5) . .
O32 Mo6 O26 Cr1 -2.3(4) 2_776 .
O33 Mo6 O26 Mo2 -87.3(5) . .
O4 Mo6 O26 Mo2 54.0(17) . .
O31 Mo6 O26 Mo2 173.0(4) 2_776 .
O14 Mo6 O26 Mo2 16.1(4) . .
O32 Mo6 O26 Mo2 101.2(4) 2_776 .
O13 Mo2 O26 Mo2' -146(3) . .
O1 Mo2 O26 Mo2' 16(2) . .
O14 Mo2 O26 Mo2' -82(2) . .
O27 Mo2 O26 Mo2' 114(2) . .
O28 Mo2 O26 Mo2' -172(2) . .
O13 Mo2 O26 Cr1 24.7(15) . .
O1 Mo2 O26 Cr1 -173.8(5) . .
O14 Mo2 O26 Cr1 88.4(5) . .
O27 Mo2 O26 Cr1 -75.9(5) . .
O28 Mo2 O26 Cr1 -2.0(4) . .
O13 Mo2 O26 Mo6 -80.1(14) . .
O1 Mo2 O26 Mo6 81.4(5) . .
O14 Mo2 O26 Mo6 -16.4(4) . .
O27 Mo2 O26 Mo6 179.3(4) . .
O28 Mo2 O26 Mo6 -106.8(4) . .
O29 Mo1 O27 Mo2 71.2(7) . .
O30 Mo1 O27 Mo2 179.2(6) . .
O31 Mo1 O27 Mo2 -53.1(11) . .
O28 Mo1 O27 Mo2 -19.5(5) . .
O32 Mo1 O27 Mo2 -90.0(6) . .
O29 Mo1 O27 Mo2' 97.1(14) . .
O30 Mo1 O27 Mo2' -154.9(14) . .
O31 Mo1 O27 Mo2' -27.2(18) . .
O28 Mo1 O27 Mo2' 6.4(13) . .
O32 Mo1 O27 Mo2' -64.1(14) . .
O13 Mo2 O27 Mo1 -67.0(7) . .
O1 Mo2 O27 Mo1 -174.9(6) . .
O14 Mo2 O27 Mo1 60.9(11) . .
O28 Mo2 O27 Mo1 19.6(5) . .
O26 Mo2 O27 Mo1 90.7(6) . .
O13 Mo2 O27 Mo2' 155.3(18) . .
O1 Mo2 O27 Mo2' 47.3(18) . .
O14 Mo2 O27 Mo2' -76.9(19) . .
O28 Mo2 O27 Mo2' -118.2(18) . .
O26 Mo2 O27 Mo2' -47.0(18) . .
O1 Mo2' O27 Mo1 -147.8(14) . .
O26 Mo2' O27 Mo1 52.4(19) . .
O14 Mo2' O27 Mo1 -25(2) . .
O1 Mo2' O27 Mo2 -90(2) . .
O26 Mo2' O27 Mo2 110(2) . .
O14 Mo2' O27 Mo2 33.1(10) . .
O28 Cr1 O28 Mo2 91(100) 2_776 .
O26 Cr1 O28 Mo2 -2.3(4) . .
O26 Cr1 O28 Mo2 177.7(4) 2_776 .
O32 Cr1 O28 Mo2 82.5(4) 2_776 .
O32 Cr1 O28 Mo2 -97.5(4) . .
O28 Cr1 O28 Mo1 -171(100) 2_776 .
O26 Cr1 O28 Mo1 95.1(5) . .
O26 Cr1 O28 Mo1 -84.9(5) 2_776 .
O32 Cr1 O28 Mo1 179.8(4) 2_776 .
O32 Cr1 O28 Mo1 -0.2(4) . .
O13 Mo2 O28 Cr1 -168.1(6) . .
O1 Mo2 O28 Cr1 31.7(19) . .
O14 Mo2 O28 Cr1 -69.4(5) . .
O27 Mo2 O28 Cr1 90.7(5) . .
O26 Mo2 O28 Cr1 2.0(4) . .
O13 Mo2 O28 Mo1 86.3(5) . .
O1 Mo2 O28 Mo1 -73.9(18) . .
O14 Mo2 O28 Mo1 -175.0(4) . .
O27 Mo2 O28 Mo1 -14.9(4) . .
O26 Mo2 O28 Mo1 -103.6(4) . .
O29 Mo1 O28 Cr1 169.7(6) . .
O30 Mo1 O28 Cr1 -25.3(16) . .
O27 Mo1 O28 Cr1 -90.3(5) . .
O31 Mo1 O28 Cr1 73.0(5) . .
O32 Mo1 O28 Cr1 0.1(4) . .
O29 Mo1 O28 Mo2 -85.1(5) . .
O30 Mo1 O28 Mo2 79.9(14) . .
O27 Mo1 O28 Mo2 14.9(4) . .
O31 Mo1 O28 Mo2 178.2(4) . .
O32 Mo1 O28 Mo2 105.3(4) . .
O31 Mo1' O29 Mo1 70(3) . .
O30 Mo1' O29 Mo1 -55(2) . .
O30 Mo1 O29 Mo1' 58(3) . .
O27 Mo1 O29 Mo1' 159(3) . .
O31 Mo1 O29 Mo1' -46(3) . .
O28 Mo1 O29 Mo1' -128(3) . .
O32 Mo1 O29 Mo1' -96(3) . .
O29 Mo1 O30 Mo1' -33.9(18) . .
O27 Mo1 O30 Mo1' -137.5(18) . .
O31 Mo1 O30 Mo1' 66.9(18) . .
O28 Mo1 O30 Mo1' 162(2) . .
O32 Mo1 O30 Mo1' 137.9(17) . .
O29 Mo1' O30 Mo1 72(3) . .
O31 Mo1' O30 Mo1 -68.2(15) . .
O29 Mo1' O31 Mo6' 153(3) . 2_776
O30 Mo1' O31 Mo6' -72(3) . 2_776
O29 Mo1' O31 Mo6 -140(3) . 2_776
O30 Mo1' O31 Mo6 -5(3) . 2_776
O29 Mo1' O31 Mo1 -79(4) . .
O30 Mo1' O31 Mo1 56.0(13) . .
O29 Mo1 O31 Mo6' 138(3) . 2_776
O30 Mo1 O31 Mo6' 30(3) . 2_776
O27 Mo1 O31 Mo6' -97(3) . 2_776
O28 Mo1 O31 Mo6' -130(3) . 2_776
O32 Mo1 O31 Mo6' -58(3) . 2_776
O29 Mo1 O31 Mo6 177.4(7) . 2_776
O30 Mo1 O31 Mo6 69.6(7) . 2_776
O27 Mo1 O31 Mo6 -57.5(12) . 2_776
O28 Mo1 O31 Mo6 -89.7(6) . 2_776
O32 Mo1 O31 Mo6 -18.3(6) . 2_776
O29 Mo1 O31 Mo1' 30.1(18) . .
O30 Mo1 O31 Mo1' -77.7(18) . .
O27 Mo1 O31 Mo1' 155.2(19) . .
O28 Mo1 O31 Mo1' 122.9(18) . .
O32 Mo1 O31 Mo1' -165.6(18) . .
O28 Cr1 O32 Mo1 -179.8(4) 2_776 .
O28 Cr1 O32 Mo1 0.2(4) . .
O26 Cr1 O32 Mo1 -83.3(5) . .
O26 Cr1 O32 Mo1 96.7(5) 2_776 .
O32 Cr1 O32 Mo1 170(17) 2_776 .
O28 Cr1 O32 Mo6 85.9(4) 2_776 2_776
O28 Cr1 O32 Mo6 -94.1(4) . 2_776
O26 Cr1 O32 Mo6 -177.6(4) . 2_776
O26 Cr1 O32 Mo6 2.5(4) 2_776 2_776
O32 Cr1 O32 Mo6 76(17) 2_776 2_776
O29 Mo1 O32 Cr1 -33.5(17) . .
O30 Mo1 O32 Cr1 171.2(5) . .
O27 Mo1 O32 Cr1 73.3(5) . .
O31 Mo1 O32 Cr1 -87.7(5) . .
O28 Mo1 O32 Cr1 -0.1(4) . .
O29 Mo1 O32 Mo6 66.6(15) . 2_776
O30 Mo1 O32 Mo6 -88.7(5) . 2_776
O27 Mo1 O32 Mo6 173.4(4) . 2_776
O31 Mo1 O32 Mo6 12.4(4) . 2_776
O28 Mo1 O32 Mo6 99.9(4) . 2_776
O31 Mo6' O33 Mo6 74(3) 2_776 .
O4 Mo6' O33 Mo6 -57.7(17) . .
O4 Mo6 O33 Mo6' 66(2) . .
O31 Mo6 O33 Mo6' -39(2) 2_776 .
O14 Mo6 O33 Mo6' 163(2) . .
O26 Mo6 O33 Mo6' -125(2) . .
O32 Mo6 O33 Mo6' -103(3) 2_776 .
C46 N4 C40 C40 84(3) . 2_566
C50 N1 C43 C2 0(3) . .
Mn1 N1 C43 C2 -172.8(13) . .
C45 C2 C43 N1 1(3) . .
C51 C2 C43 N1 -175.2(17) . .
C6 C3 C44 C48 2(4) . .
C43 C2 C45 C49 0(3) . .
C51 C2 C45 C49 176.5(18) . .
C40 N4 C46 O23 -2(3) . .
C40 N4 C46 C6 175.0(16) . .
C25 C6 C46 O23 166.8(19) . .
C3 C6 C46 O23 -8(2) . .
C25 C6 C46 N4 -11(3) . .
C3 C6 C46 N4 174.2(19) . .
C3 C44 C48 N3 -1(4) . .
C25 N3 C48 C44 0(3) . .
C2 C45 C49 C50 -3(3) . .
C43 N1 C50 C49 -3(3) . .
Mn1 N1 C50 C49 169.5(14) . .
C45 C49 C50 N1 4(3) . .
C4 N2 C51 O22 2(3) . .
C4 N2 C51 C2 178.2(17) . .
C45 C2 C51 O22 -14(3) . .
C43 C2 C51 O22 162.3(18) . .
C45 C2 C51 N2 169.5(18) . .
C43 C2 C51 N2 -14(3) . .
